data_7248646
loop_
_publ_author_name
'Pacholak, P.'
'Durka, K.'
'Wo\'zniak, K.'
'Krajewska, J.'
'Laudy, A. E.'
'Luli\'nski, S.'

_publ_section_title
;
 Ethynyl-substituted benzosiloxaboroles: the role of C(\p)&#x22EF;B
 interactions in their crystal packing and use in Cu(i)-catalyzed
 1,3-dipolar cycloaddition
;
_journal_issue 23
_journal_name_full 'RSC Advances'
_journal_page_first 16069
_journal_page_last 16082
_journal_paper_doi 10.1039/D4RA02137A
_journal_volume 14
_journal_year 2024
_chemical_formula_moiety 'C10 H12 B F N3 O2 Si, C6 H4 Cl O3 S'
_chemical_formula_sum 'C16 H16 B Cl F N3 O5 S Si'
_chemical_formula_weight 455.73
_chemical_name_systematic
;
4-(7-Fluoro-3-hydroxy-1,1-dimethyl-1,3-dihydrobenzo[c][1,2,5]oxasilaborol-6-yl)-1H-1,2,3-triazol-3-ium 4-chlorophenylsulfonate 
;
_space_group_crystal_system monoclinic
_space_group_IT_number 13
_space_group_name_Hall '-P 2yc'
_space_group_name_H-M_alt 'P 1 2/c 1'
_atom_sites_solution_hydrogens mixed
_audit_creation_method SHELXL-2013
_audit_update_record
;
2023-10-27 deposited with the CCDC.	2024-05-14 downloaded from the CCDC.
;
_cell_angle_alpha 90
_cell_angle_beta 97.318(2)
_cell_angle_gamma 90
_cell_formula_units_Z 4
_cell_length_a 15.7378(4)
_cell_length_b 5.96710(10)
_cell_length_c 21.2618(5)
_cell_measurement_reflns_used 7792
_cell_measurement_temperature 100(2)
_cell_measurement_theta_max 72.5340
_cell_measurement_theta_min 2.7900
_cell_volume 1980.41(8)
_computing_cell_refinement 'CrysAlisPro 1.171.40.84a (Rigaku OD, 2020)'
_computing_data_collection 'CrysAlisPro 1.171.40.84a (Rigaku OD, 2020)'
_computing_data_reduction 'CrysAlisPro 1.171.40.84a (Rigaku OD, 2020)'
_computing_molecular_graphics 'Olex2 1.3-ac4 (Dolomanov et al., 2009)'
_computing_publication_material 'Olex2 1.3-ac4 (Dolomanov et al., 2009)'
_computing_structure_refinement 'SHELXL 2014/7 (Sheldrick, 2015)'
_computing_structure_solution 'SHELXS  (Sheldrick, 2008)'
_diffrn_ambient_temperature 100(2)
_diffrn_measured_fraction_theta_full 0.999
_diffrn_measured_fraction_theta_max 0.982
_diffrn_measurement_device 'four-circle diffractometer'
_diffrn_measurement_device_type 'SuperNova, Dual, Cu at home/near, Atlas'
_diffrn_measurement_method '\w scans'
_diffrn_orient_matrix_type 'CrysAlisPro convention (1999,Acta A55,543-557)'
_diffrn_radiation_type CuK\a
_diffrn_radiation_wavelength 1.54178
_diffrn_reflns_av_R_equivalents 0.0270
_diffrn_reflns_av_unetI/netI 0.0222
_diffrn_reflns_Laue_measured_fraction_full 0.999
_diffrn_reflns_Laue_measured_fraction_max 0.982
_diffrn_reflns_limit_h_max 19
_diffrn_reflns_limit_h_min -19
_diffrn_reflns_limit_k_max 7
_diffrn_reflns_limit_k_min -7
_diffrn_reflns_limit_l_max 26
_diffrn_reflns_limit_l_min -21
_diffrn_reflns_number 15611
_diffrn_reflns_point_group_measured_fraction_full 0.999
_diffrn_reflns_point_group_measured_fraction_max 0.982
_diffrn_reflns_theta_full 67.679
_diffrn_reflns_theta_max 72.690
_diffrn_reflns_theta_min 2.831
_exptl_absorpt_coefficient_mu 3.677
_exptl_absorpt_correction_T_max 1.00000
_exptl_absorpt_correction_T_min 0.80458
_exptl_absorpt_correction_type multi-scan
_exptl_absorpt_process_details
;
CrysAlisPro 1.171.40.84a (Rigaku Oxford Diffraction, 2020)
Empirical absorption correction using spherical harmonics,
implemented in SCALE3 ABSPACK scaling algorithm.
;
_exptl_crystal_colour colourles
_exptl_crystal_density_diffrn 1.528
_exptl_crystal_description block
_exptl_crystal_F_000 936
_exptl_crystal_size_max 0.15
_exptl_crystal_size_mid 0.11
_exptl_crystal_size_min 0.10
_refine_diff_density_max 0.353
_refine_diff_density_min -0.373
_refine_diff_density_rms 0.051
_refine_ls_extinction_method none
_refine_ls_goodness_of_fit_ref 1.040
_refine_ls_hydrogen_treatment mixed
_refine_ls_matrix_type full
_refine_ls_number_parameters 265
_refine_ls_number_reflns 3890
_refine_ls_number_restraints 1
_refine_ls_restrained_S_all 1.040
_refine_ls_R_factor_all 0.0360
_refine_ls_R_factor_gt 0.0298
_refine_ls_shift/su_max 0.001
_refine_ls_shift/su_mean 0.000
_refine_ls_structure_factor_coef Fsqd
_refine_ls_weighting_details 'w=1/[\s^2^(Fo^2^)+(0.0411P)^2^+0.9917P] where P=(Fo^2^+2Fc^2^)/3'
_refine_ls_weighting_scheme calc
_refine_ls_wR_factor_gt 0.0764
_refine_ls_wR_factor_ref 0.0810
_reflns_Friedel_coverage 0.000
_reflns_number_gt 3411
_reflns_number_total 3890
_reflns_threshold_expression 'I > 2\s(I)'
_cod_data_source_file d4ra02137a2.cif
_cod_data_source_block 3b
_cod_original_sg_symbol_H-M 'P 2/c'
_cod_database_code 7248646
_shelx_space_group_comment
;
The symmetry employed for this shelxl refinement is uniquely defined
by the following loop, which should always be used as a source of
symmetry information in preference to the above space-group names.
They are only intended as comments.
;
_shelxl_version_number 2013-4

loop_
_space_group_symop_operation_xyz
'x, y, z'
'-x, y, -z+1/2'
'-x, -y, -z'
'x, -y, z-1/2'

loop_
_atom_site_label
_atom_site_type_symbol
_atom_site_fract_x
_atom_site_fract_y
_atom_site_fract_z
_atom_site_U_iso_or_equiv
_atom_site_adp_type
_atom_site_occupancy
_atom_site_site_symmetry_order
_atom_site_calc_flag
_atom_site_refinement_flags_posn
_atom_site_refinement_flags_adp
_atom_site_refinement_flags_occupancy
_atom_site_disorder_assembly
_atom_site_disorder_group
C1 C 0.38277(12) 0.1586(4) 0.33258(9) 0.0316(4) Uani 1 1 d . . . . .
H1C H 0.4156 0.0915 0.3683 0.038 Uiso 1 1 calc R U . . .
C2 C 0.31198(12) 0.0494(3) 0.30145(9) 0.0296(4) Uani 1 1 d . . . . .
H2 H 0.2955 -0.0927 0.3160 0.035 Uiso 1 1 calc R U . . .
C3 C 0.26510(10) 0.1484(3) 0.24886(7) 0.0185(3) Uani 1 1 d . . . . .
C4 C 0.28833(12) 0.3548(3) 0.22777(8) 0.0259(4) Uani 1 1 d . . . . .
H4 H 0.2562 0.4213 0.1917 0.031 Uiso 1 1 calc R U . . .
C5 C 0.35885(13) 0.4661(3) 0.25924(9) 0.0290(4) Uani 1 1 d . . . . .
H5 H 0.3749 0.6091 0.2451 0.035 Uiso 1 1 calc R U . . .
C6 C 0.40516(11) 0.3666(3) 0.31116(8) 0.0247(4) Uani 1 1 d . . . . .
C7 C 0.78423(10) 0.0961(3) 0.51015(7) 0.0187(3) Uani 1 1 d . . . . .
C8 C 0.84912(10) 0.2486(3) 0.49896(7) 0.0182(3) Uani 1 1 d . . . . .
C9 C 0.93206(10) 0.2198(3) 0.52985(7) 0.0184(3) Uani 1 1 d . . . . .
H9 H 0.9758 0.3225 0.5224 0.022 Uiso 1 1 calc R U . . .
C10 C 0.95106(10) 0.0417(3) 0.57144(7) 0.0183(3) Uani 1 1 d . . . . .
H10 H 1.0076 0.0249 0.5925 0.022 Uiso 1 1 calc R U . . .
C11 C 0.88759(10) -0.1137(3) 0.58269(7) 0.0172(3) Uani 1 1 d . . . . .
C12 C 0.80548(10) -0.0794(3) 0.55091(7) 0.0183(3) Uani 1 1 d . . . . .
C13 C 0.63659(12) -0.0216(3) 0.40213(9) 0.0279(4) Uani 1 1 d . . . . .
H13A H 0.6810 -0.0717 0.3769 0.042 Uiso 1 1 calc R U . . .
H13B H 0.5893 0.0466 0.3741 0.042 Uiso 1 1 calc R U . . .
H13C H 0.6152 -0.1503 0.4240 0.042 Uiso 1 1 calc R U . . .
C14 C 0.60160(12) 0.2887(4) 0.51055(9) 0.0319(4) Uani 1 1 d . . . . .
H14A H 0.6281 0.3979 0.5414 0.048 Uiso 1 1 calc R U . . .
H14B H 0.5797 0.1620 0.5330 0.048 Uiso 1 1 calc R U . . .
H14C H 0.5542 0.3600 0.4834 0.048 Uiso 1 1 calc R U . . .
C15 C 0.90714(10) -0.3080(3) 0.62396(7) 0.0175(3) Uani 1 1 d . . . . .
C16 C 0.85694(11) -0.4696(3) 0.64729(7) 0.0192(3) Uani 1 1 d . . . . .
H16 H 0.7962 -0.4807 0.6403 0.023 Uiso 1 1 calc R U . . .
B1 B 0.81346(12) 0.4287(3) 0.44752(8) 0.0189(4) Uani 1 1 d . . . . .
N1 N 0.98851(9) -0.3674(2) 0.64765(6) 0.0187(3) Uani 1 1 d . . . . .
H1N H 1.0341 -0.2911 0.6403 0.022 Uiso 1 1 calc R U . . .
N2 N 0.99219(9) -0.5498(2) 0.68253(7) 0.0220(3) Uani 1 1 d . . . . .
N3 N 0.91171(9) -0.6086(2) 0.68203(6) 0.0199(3) Uani 1 1 d . . . . .
H3 H 0.8953 -0.7264 0.7023 0.024 Uiso 1 1 calc R U . . .
O1 O 0.86323(8) 0.58827(19) 0.42623(5) 0.0222(2) Uani 1 1 d D . . . .
O2 O 0.72694(7) 0.40422(19) 0.42781(5) 0.0205(2) Uani 1 1 d . . . . .
O3 O 0.20220(8) -0.2054(2) 0.18926(6) 0.0265(3) Uani 1 1 d . . . . .
O4 O 0.11447(8) -0.0103(2) 0.25761(5) 0.0231(3) Uani 1 1 d . . . . .
O5 O 0.13971(7) 0.1540(2) 0.15708(5) 0.0221(3) Uani 1 1 d . . . . .
S1 S 0.17338(2) 0.00991(6) 0.20992(2) 0.01751(10) Uani 1 1 d . . . . .
Si2 Si 0.68239(3) 0.18697(8) 0.46114(2) 0.01998(11) Uani 1 1 d . . . . .
F1 F 0.74351(6) -0.23209(16) 0.56005(5) 0.0241(2) Uani 1 1 d . . . . .
Cl1 Cl 0.49344(3) 0.50739(9) 0.35035(2) 0.03543(13) Uani 1 1 d . . . . .
H1O H 0.8374(16) 0.664(4) 0.3967(9) 0.053 Uiso 1 1 d D U . . .

loop_
_atom_site_aniso_label
_atom_site_aniso_U_11
_atom_site_aniso_U_22
_atom_site_aniso_U_33
_atom_site_aniso_U_23
_atom_site_aniso_U_13
_atom_site_aniso_U_12
C1 0.0270(9) 0.0406(11) 0.0249(9) 0.0105(8) -0.0059(7) -0.0011(8)
C2 0.0267(9) 0.0333(10) 0.0272(9) 0.0129(8) -0.0026(7) -0.0029(8)
C3 0.0205(8) 0.0202(8) 0.0148(7) -0.0017(6) 0.0021(6) 0.0028(6)
C4 0.0367(10) 0.0199(8) 0.0188(8) 0.0006(7) -0.0048(7) 0.0015(7)
C5 0.0393(10) 0.0209(8) 0.0250(9) -0.0009(7) -0.0023(8) -0.0044(7)
C6 0.0227(8) 0.0304(9) 0.0205(8) -0.0063(7) 0.0010(7) -0.0003(7)
C7 0.0209(8) 0.0193(8) 0.0160(7) -0.0012(6) 0.0028(6) 0.0012(6)
C8 0.0236(8) 0.0169(7) 0.0147(7) -0.0027(6) 0.0046(6) 0.0000(6)
C9 0.0213(8) 0.0176(7) 0.0164(7) -0.0022(6) 0.0031(6) -0.0032(6)
C10 0.0193(7) 0.0198(8) 0.0154(7) -0.0024(6) 0.0009(6) -0.0004(6)
C11 0.0219(8) 0.0164(7) 0.0133(7) -0.0022(6) 0.0019(6) 0.0005(6)
C12 0.0192(7) 0.0181(7) 0.0183(7) -0.0012(6) 0.0045(6) -0.0022(6)
C13 0.0228(8) 0.0287(9) 0.0303(9) 0.0007(8) -0.0035(7) -0.0027(7)
C14 0.0277(9) 0.0395(11) 0.0299(10) 0.0061(8) 0.0084(8) 0.0081(8)
C15 0.0204(7) 0.0186(7) 0.0131(7) -0.0038(6) 0.0013(6) -0.0001(6)
C16 0.0222(8) 0.0199(8) 0.0154(7) 0.0004(6) 0.0021(6) -0.0005(6)
B1 0.0243(9) 0.0177(8) 0.0146(8) -0.0025(7) 0.0024(7) 0.0017(7)
N1 0.0206(7) 0.0199(7) 0.0154(6) 0.0024(5) 0.0012(5) -0.0016(5)
N2 0.0242(7) 0.0243(7) 0.0170(6) 0.0033(6) 0.0003(5) -0.0005(6)
N3 0.0242(7) 0.0209(7) 0.0147(6) 0.0023(6) 0.0020(5) -0.0017(6)
O1 0.0270(6) 0.0188(6) 0.0199(6) 0.0027(5) -0.0002(5) -0.0015(5)
O2 0.0227(6) 0.0194(5) 0.0192(5) 0.0018(5) 0.0013(5) 0.0025(4)
O3 0.0296(6) 0.0218(6) 0.0267(6) -0.0060(5) -0.0024(5) 0.0072(5)
O4 0.0281(6) 0.0222(6) 0.0198(6) 0.0012(5) 0.0058(5) -0.0028(5)
O5 0.0215(6) 0.0255(6) 0.0184(6) 0.0059(5) -0.0009(4) 0.0019(5)
S1 0.02038(19) 0.01705(19) 0.01467(19) 0.00061(14) 0.00056(14) 0.00262(14)
Si2 0.0180(2) 0.0209(2) 0.0208(2) 0.00244(17) 0.00168(17) 0.00194(17)
F1 0.0196(5) 0.0241(5) 0.0281(5) 0.0068(4) 0.0013(4) -0.0047(4)
Cl1 0.0293(2) 0.0431(3) 0.0317(2) -0.0073(2) -0.00422(18) -0.00662(19)

loop_
_atom_type_symbol
_atom_type_description
_atom_type_scat_dispersion_real
_atom_type_scat_dispersion_imag
_atom_type_scat_source
C C 0.0181 0.0091 'International Tables Vol C Tables 4.2.6.8 and 6.1.1.4'
H H 0.0000 0.0000 'International Tables Vol C Tables 4.2.6.8 and 6.1.1.4'
B B 0.0090 0.0039 'International Tables Vol C Tables 4.2.6.8 and 6.1.1.4'
N N 0.0311 0.0180 'International Tables Vol C Tables 4.2.6.8 and 6.1.1.4'
O O 0.0492 0.0322 'International Tables Vol C Tables 4.2.6.8 and 6.1.1.4'
Si Si 0.2541 0.3302 'International Tables Vol C Tables 4.2.6.8 and 6.1.1.4'
F F 0.0727 0.0534 'International Tables Vol C Tables 4.2.6.8 and 6.1.1.4'
Cl Cl 0.3639 0.7018 'International Tables Vol C Tables 4.2.6.8 and 6.1.1.4'
S S 0.3331 0.5567 'International Tables Vol C Tables 4.2.6.8 and 6.1.1.4'

loop_
_geom_angle_atom_site_label_1
_geom_angle_atom_site_label_2
_geom_angle_atom_site_label_3
_geom_angle
_geom_angle_site_symmetry_1
_geom_angle_site_symmetry_3
_geom_angle_publ_flag
C6 C1 C2 119.22(17) . . ?
C6 C1 H1C 120.4 . . ?
C2 C1 H1C 120.4 . . ?
C1 C2 C3 119.80(17) . . ?
C1 C2 H2 120.1 . . ?
C3 C2 H2 120.1 . . ?
C4 C3 C2 120.44(16) . . ?
C4 C3 S1 119.93(13) . . ?
C2 C3 S1 119.62(13) . . ?
C3 C4 C5 119.98(16) . . ?
C3 C4 H4 120.0 . . ?
C5 C4 H4 120.0 . . ?
C6 C5 C4 119.26(17) . . ?
C6 C5 H5 120.4 . . ?
C4 C5 H5 120.4 . . ?
C5 C6 C1 121.30(17) . . ?
C5 C6 Cl1 118.94(14) . . ?
C1 C6 Cl1 119.75(14) . . ?
C12 C7 C8 118.36(15) . . ?
C12 C7 Si2 133.86(13) . . ?
C8 C7 Si2 107.77(12) . . ?
C9 C8 C7 119.70(15) . . ?
C9 C8 B1 129.52(15) . . ?
C7 C8 B1 110.72(14) . . ?
C10 C9 C8 120.39(15) . . ?
C10 C9 H9 119.8 . . ?
C8 C9 H9 119.8 . . ?
C9 C10 C11 120.84(15) . . ?
C9 C10 H10 119.6 . . ?
C11 C10 H10 119.6 . . ?
C12 C11 C10 117.09(15) . . ?
C12 C11 C15 121.19(14) . . ?
C10 C11 C15 121.68(14) . . ?
F1 C12 C7 118.51(14) . . ?
F1 C12 C11 117.85(14) . . ?
C7 C12 C11 123.63(15) . . ?
Si2 C13 H13A 109.5 . . ?
Si2 C13 H13B 109.5 . . ?
H13A C13 H13B 109.5 . . ?
Si2 C13 H13C 109.5 . . ?
H13A C13 H13C 109.5 . . ?
H13B C13 H13C 109.5 . . ?
Si2 C14 H14A 109.5 . . ?
Si2 C14 H14B 109.5 . . ?
H14A C14 H14B 109.5 . . ?
Si2 C14 H14C 109.5 . . ?
H14A C14 H14C 109.5 . . ?
H14B C14 H14C 109.5 . . ?
N1 C15 C16 103.88(14) . . ?
N1 C15 C11 122.96(14) . . ?
C16 C15 C11 133.15(15) . . ?
N3 C16 C15 105.78(14) . . ?
N3 C16 H16 127.1 . . ?
C15 C16 H16 127.1 . . ?
O1 B1 O2 124.48(15) . . ?
O1 B1 C8 122.78(15) . . ?
O2 B1 C8 112.75(14) . . ?
N2 N1 C15 113.33(14) . . ?
N2 N1 H1N 123.3 . . ?
C15 N1 H1N 123.3 . . ?
N3 N2 N1 104.10(13) . . ?
N2 N3 C16 112.90(14) . . ?
N2 N3 H3 123.5 . . ?
C16 N3 H3 123.5 . . ?
B1 O1 H1O 112.6(19) . . ?
B1 O2 Si2 113.81(11) . . ?
O3 S1 O5 112.70(7) . . ?
O3 S1 O4 112.78(7) . . ?
O5 S1 O4 112.45(7) . . ?
O3 S1 C3 106.68(7) . . ?
O5 S1 C3 106.20(7) . . ?
O4 S1 C3 105.35(7) . . ?
O2 Si2 C13 112.50(8) . . ?
O2 Si2 C14 109.95(8) . . ?
C13 Si2 C14 111.68(9) . . ?
O2 Si2 C7 94.87(7) . . ?
C13 Si2 C7 114.46(8) . . ?
C14 Si2 C7 112.29(8) . . ?

loop_
_geom_bond_atom_site_label_1
_geom_bond_atom_site_label_2
_geom_bond_distance
_geom_bond_site_symmetry_2
_geom_bond_publ_flag
C1 C6 1.383(3) . ?
C1 C2 1.384(3) . ?
C1 H1C 0.9500 . ?
C2 C3 1.390(2) . ?
C2 H2 0.9500 . ?
C3 C4 1.376(2) . ?
C3 S1 1.7742(17) . ?
C4 C5 1.389(3) . ?
C4 H4 0.9500 . ?
C5 C6 1.377(3) . ?
C5 H5 0.9500 . ?
C6 Cl1 1.7422(18) . ?
C7 C12 1.373(2) . ?
C7 C8 1.410(2) . ?
C7 Si2 1.8770(17) . ?
C8 C9 1.395(2) . ?
C8 B1 1.584(2) . ?
C9 C10 1.390(2) . ?
C9 H9 0.9500 . ?
C10 C11 1.406(2) . ?
C10 H10 0.9500 . ?
C11 C12 1.395(2) . ?
C11 C15 1.463(2) . ?
C12 F1 1.3666(18) . ?
C13 Si2 1.8472(19) . ?
C13 H13A 0.9800 . ?
C13 H13B 0.9800 . ?
C13 H13C 0.9800 . ?
C14 Si2 1.8518(18) . ?
C14 H14A 0.9800 . ?
C14 H14B 0.9800 . ?
C14 H14C 0.9800 . ?
C15 N1 1.362(2) . ?
C15 C16 1.378(2) . ?
C16 N3 1.347(2) . ?
C16 H16 0.9500 . ?
B1 O1 1.347(2) . ?
B1 O2 1.380(2) . ?
N1 N2 1.314(2) . ?
N1 H1N 0.8800 . ?
N2 N3 1.313(2) . ?
N3 H3 0.8800 . ?
O1 H1O 0.834(10) . ?
O2 Si2 1.6734(12) . ?
O3 S1 1.4490(12) . ?
O4 S1 1.4637(12) . ?
O5 S1 1.4595(12) . ?

loop_
_geom_torsion_atom_site_label_1
_geom_torsion_atom_site_label_2
_geom_torsion_atom_site_label_3
_geom_torsion_atom_site_label_4
_geom_torsion
_geom_torsion_site_symmetry_1
_geom_torsion_site_symmetry_2
_geom_torsion_site_symmetry_3
_geom_torsion_site_symmetry_4
_geom_torsion_publ_flag
C6 C1 C2 C3 0.7(3) . . . . ?
C1 C2 C3 C4 -0.4(3) . . . . ?
C1 C2 C3 S1 -178.96(15) . . . . ?
C2 C3 C4 C5 -0.3(3) . . . . ?
S1 C3 C4 C5 178.33(14) . . . . ?
C3 C4 C5 C6 0.5(3) . . . . ?
C4 C5 C6 C1 -0.1(3) . . . . ?
C4 C5 C6 Cl1 -179.96(14) . . . . ?
C2 C1 C6 C5 -0.5(3) . . . . ?
C2 C1 C6 Cl1 179.34(16) . . . . ?
C12 C7 C8 C9 -0.9(2) . . . . ?
Si2 C7 C8 C9 179.92(12) . . . . ?
C12 C7 C8 B1 176.36(14) . . . . ?
Si2 C7 C8 B1 -2.85(16) . . . . ?
C7 C8 C9 C10 0.1(2) . . . . ?
B1 C8 C9 C10 -176.54(15) . . . . ?
C8 C9 C10 C11 0.7(2) . . . . ?
C9 C10 C11 C12 -0.6(2) . . . . ?
C9 C10 C11 C15 177.09(14) . . . . ?
C8 C7 C12 F1 -177.61(13) . . . . ?
Si2 C7 C12 F1 1.3(2) . . . . ?
C8 C7 C12 C11 0.9(2) . . . . ?
Si2 C7 C12 C11 179.89(13) . . . . ?
C10 C11 C12 F1 178.36(13) . . . . ?
C15 C11 C12 F1 0.6(2) . . . . ?
C10 C11 C12 C7 -0.2(2) . . . . ?
C15 C11 C12 C7 -177.92(15) . . . . ?
C12 C11 C15 N1 169.17(15) . . . . ?
C10 C11 C15 N1 -8.4(2) . . . . ?
C12 C11 C15 C16 -9.6(3) . . . . ?
C10 C11 C15 C16 172.76(17) . . . . ?
N1 C15 C16 N3 -0.13(17) . . . . ?
C11 C15 C16 N3 178.84(16) . . . . ?
C9 C8 B1 O1 -0.3(3) . . . . ?
C7 C8 B1 O1 -177.19(15) . . . . ?
C9 C8 B1 O2 -179.91(15) . . . . ?
C7 C8 B1 O2 3.20(19) . . . . ?
C16 C15 N1 N2 0.50(18) . . . . ?
C11 C15 N1 N2 -178.60(14) . . . . ?
C15 N1 N2 N3 -0.66(17) . . . . ?
N1 N2 N3 C16 0.57(17) . . . . ?
C15 C16 N3 N2 -0.28(18) . . . . ?
O1 B1 O2 Si2 178.52(13) . . . . ?
C8 B1 O2 Si2 -1.88(17) . . . . ?
C4 C3 S1 O3 122.43(14) . . . . ?
C2 C3 S1 O3 -58.97(16) . . . . ?
C4 C3 S1 O5 2.00(16) . . . . ?
C2 C3 S1 O5 -179.40(14) . . . . ?
C4 C3 S1 O4 -117.48(14) . . . . ?
C2 C3 S1 O4 61.12(16) . . . . ?
B1 O2 Si2 C13 -118.83(12) . . . . ?
B1 O2 Si2 C14 116.03(12) . . . . ?
B1 O2 Si2 C7 0.19(12) . . . . ?
C12 C7 Si2 O2 -177.32(16) . . . . ?
C8 C7 Si2 O2 1.71(12) . . . . ?
C12 C7 Si2 C13 -59.89(19) . . . . ?
C8 C7 Si2 C13 119.14(12) . . . . ?
C12 C7 Si2 C14 68.79(19) . . . . ?
C8 C7 Si2 C14 -112.18(12) . . . . ?
